data_7232639
loop_
_publ_author_name
'Angamuthu, Raja'
'Raje, Sakthi'

_publ_section_title
;
 Solvent-Free Synthesis and Reactivity of Nickel(II) Borohydride and
 Nickel(II) Hydride
;
_journal_name_full 'Green Chemistry'
_journal_paper_doi 10.1039/C8GC04058C
_journal_year 2019
_chemical_formula_moiety 'C28 H32 Br4 N8 Ni2'
_chemical_formula_sum 'C28 H32 Br4 N8 Ni2'
_chemical_formula_weight 917.67
_space_group_crystal_system monoclinic
_space_group_IT_number 12
_space_group_name_Hall '-C 2y'
_space_group_name_H-M_alt 'C 1 2/m 1'
_symmetry_space_group_name_Hall '-C 2y'
_symmetry_space_group_name_H-M 'C 1 2/m 1'
_atom_sites_solution_hydrogens geom
_audit_creation_method SHELXL-2014/7
_audit_update_record
;
2018-11-09 deposited with the CCDC.    2019-04-18 downloaded from the CCDC.
;
_cell_angle_alpha 90
_cell_angle_beta 116.240(6)
_cell_angle_gamma 90
_cell_formula_units_Z 2
_cell_length_a 15.109(3)
_cell_length_b 15.035(3)
_cell_length_c 10.6611(19)
_cell_measurement_reflns_used 5409
_cell_measurement_temperature 100(2)
_cell_measurement_theta_max 27.98
_cell_measurement_theta_min 2.71
_cell_volume 2172.2(7)
_computing_cell_refinement 'Bruker SAINT'
_computing_data_collection 'Bruker APEX2'
_computing_data_reduction 'Bruker SAINT'
_computing_molecular_graphics 'Bruker SHELXTL (Sheldrick 2008)'
_computing_publication_material 'Bruker SHELXTL (Sheldrick 2008)'
_computing_structure_refinement 'SHELXL-2014/7 (Sheldrick, 2014)'
_computing_structure_solution 'SHELXS-97 (Sheldrick 2008)'
_diffrn_ambient_temperature 100(2)
_diffrn_measured_fraction_theta_full 0.996
_diffrn_measured_fraction_theta_max 0.995
_diffrn_measurement_device_type 'Bruker APEX-II CCD'
_diffrn_measurement_method '\f and \w scans'
_diffrn_radiation_type MoK\a
_diffrn_radiation_wavelength 0.71073
_diffrn_reflns_av_R_equivalents 0.0737
_diffrn_reflns_av_unetI/netI 0.0599
_diffrn_reflns_Laue_measured_fraction_full 0.996
_diffrn_reflns_Laue_measured_fraction_max 0.995
_diffrn_reflns_limit_h_max 20
_diffrn_reflns_limit_h_min -20
_diffrn_reflns_limit_k_max 20
_diffrn_reflns_limit_k_min -20
_diffrn_reflns_limit_l_max 14
_diffrn_reflns_limit_l_min -14
_diffrn_reflns_number 2825
_diffrn_reflns_point_group_measured_fraction_full 0.996
_diffrn_reflns_point_group_measured_fraction_max 0.995
_diffrn_reflns_theta_full 25.500
_diffrn_reflns_theta_max 28.392
_diffrn_reflns_theta_min 2.709
_exptl_absorpt_coefficient_mu 4.570
_exptl_absorpt_correction_T_max 0.7457
_exptl_absorpt_correction_T_min 0.5583
_exptl_absorpt_correction_type multi-scan
_exptl_absorpt_process_details 'Sadabs (Sheldrick, 1996)'
_exptl_crystal_colour light-blue
_exptl_crystal_density_diffrn 1.403
_exptl_crystal_description prism
_exptl_crystal_F_000 904
_exptl_crystal_size_max 0.30
_exptl_crystal_size_mid 0.21
_exptl_crystal_size_min 0.16
_refine_diff_density_max 1.665
_refine_diff_density_min -1.142
_refine_diff_density_rms 0.169
_refine_ls_extinction_method none
_refine_ls_goodness_of_fit_ref 1.037
_refine_ls_hydrogen_treatment constr
_refine_ls_matrix_type full
_refine_ls_number_parameters 102
_refine_ls_number_reflns 2825
_refine_ls_number_restraints 0
_refine_ls_restrained_S_all 1.037
_refine_ls_R_factor_all 0.0833
_refine_ls_R_factor_gt 0.0576
_refine_ls_shift/su_max 0.001
_refine_ls_shift/su_mean 0.000
_refine_ls_structure_factor_coef Fsqd
_refine_ls_weighting_details 'w=1/[\s^2^(Fo^2^)+(0.0966P)^2^+6.7611P] where P=(Fo^2^+2Fc^2^)/3'
_refine_ls_weighting_scheme calc
_refine_ls_wR_factor_gt 0.1555
_refine_ls_wR_factor_ref 0.1679
_reflns_Friedel_coverage 0.000
_reflns_number_gt 2079
_reflns_number_total 2825
_reflns_threshold_expression 'I > 2\s(I)'
_cod_data_source_file c8gc04058c2.cif
_cod_data_source_block '[(LH)Ni(mu-Br)2Ni(LH)]Br2'
_cod_database_code 7232639
_shelx_shelxl_version_number 2014/7
_shelx_space_group_comment
;
The symmetry employed for this shelxl refinement is uniquely defined
by the following loop, which should always be used as a source of
symmetry information in preference to the above space-group names.
They are only intended as comments.
;

loop_
_space_group_symop_operation_xyz
'x, y, z'
'-x, y, -z'
'x+1/2, y+1/2, z'
'-x+1/2, y+1/2, -z'
'-x, -y, -z'
'x, -y, z'
'-x+1/2, -y+1/2, -z'
'x+1/2, -y+1/2, z'

loop_
_atom_site_label
_atom_site_type_symbol
_atom_site_fract_x
_atom_site_fract_y
_atom_site_fract_z
_atom_site_U_iso_or_equiv
_atom_site_adp_type
_atom_site_occupancy
_atom_site_site_symmetry_order
_atom_site_calc_flag
_atom_site_refinement_flags_posn
_atom_site_refinement_flags_adp
_atom_site_refinement_flags_occupancy
Ni Ni 0.38834(6) 0.5000 0.52569(9) 0.0178(2) Uani 1 2 d S T P
Br1 Br 0.5000 0.61628(4) 0.5000 0.0254(2) Uani 1 2 d S T P
Br2 Br 0.30271(7) 0.5000 0.02804(9) 0.0565(4) Uani 1 2 d S T P
N1 N 0.4507(4) 0.5000 0.7491(6) 0.0222(12) Uani 1 2 d S T P
H1C H 0.5243 0.5000 0.7877 0.027 Uiso 1 2 calc R U P
N2 N 0.3022(3) 0.4084(3) 0.5523(4) 0.0183(8) Uani 1 1 d . . .
N3 N 0.2665(4) 0.5000 0.3194(6) 0.0226(12) Uani 1 2 d S T P
H3B H 0.2933 0.5000 0.2488 0.027 Uiso 1 2 calc R U P
C1 C 0.4194(4) 0.4170(3) 0.7931(5) 0.0231(10) Uani 1 1 d . . .
H1A H 0.4144 0.4278 0.8814 0.028 Uiso 1 1 calc R U .
H1B H 0.4699 0.3704 0.8112 0.028 Uiso 1 1 calc R U .
C2 C 0.3209(4) 0.3844(3) 0.6828(5) 0.0221(10) Uani 1 1 d . . .
C3 C 0.2551(4) 0.3334(3) 0.7081(6) 0.0277(11) Uani 1 1 d . . .
H3A H 0.2682 0.3173 0.8008 0.033 Uiso 1 1 calc R U .
C4 C 0.1692(4) 0.3060(3) 0.5955(6) 0.0301(12) Uani 1 1 d . . .
H4A H 0.1234 0.2699 0.6110 0.036 Uiso 1 1 calc R U .
C5 C 0.1493(4) 0.3308(3) 0.4606(6) 0.0295(12) Uani 1 1 d . . .
H5A H 0.0907 0.3120 0.3828 0.035 Uiso 1 1 calc R U .
C6 C 0.2183(4) 0.3842(3) 0.4425(5) 0.0232(10) Uani 1 1 d . . .
C7 C 0.2091(4) 0.4173(3) 0.3028(6) 0.0285(11) Uani 1 1 d . . .
H7A H 0.2332 0.3709 0.2596 0.034 Uiso 1 1 calc R U .
H7B H 0.1388 0.4287 0.2394 0.034 Uiso 1 1 calc R U .

loop_
_atom_site_aniso_label
_atom_site_aniso_U_11
_atom_site_aniso_U_22
_atom_site_aniso_U_33
_atom_site_aniso_U_23
_atom_site_aniso_U_13
_atom_site_aniso_U_12
Ni 0.0186(4) 0.0148(4) 0.0230(4) 0.000 0.0119(3) 0.000
Br1 0.0245(4) 0.0160(4) 0.0423(4) 0.000 0.0208(3) 0.000
Br2 0.0338(5) 0.1083(10) 0.0284(4) 0.000 0.0147(4) 0.000
N1 0.022(3) 0.020(3) 0.026(3) 0.000 0.012(2) 0.000
N2 0.0217(19) 0.0125(18) 0.024(2) -0.0004(15) 0.0127(16) -0.0006(15)
N3 0.027(3) 0.021(3) 0.025(3) 0.000 0.017(3) 0.000
C1 0.030(3) 0.019(2) 0.025(2) 0.006(2) 0.017(2) 0.001(2)
C2 0.030(2) 0.013(2) 0.027(2) -0.0005(19) 0.016(2) 0.0053(19)
C3 0.042(3) 0.016(2) 0.036(3) -0.002(2) 0.028(3) -0.003(2)
C4 0.034(3) 0.020(3) 0.046(3) -0.005(2) 0.025(3) -0.004(2)
C5 0.025(3) 0.019(3) 0.048(3) -0.011(2) 0.020(2) -0.006(2)
C6 0.025(2) 0.018(2) 0.031(3) -0.007(2) 0.016(2) -0.0014(19)
C7 0.026(3) 0.021(3) 0.035(3) -0.005(2) 0.011(2) -0.005(2)

loop_
_atom_type_symbol
_atom_type_description
_atom_type_scat_dispersion_real
_atom_type_scat_dispersion_imag
_atom_type_scat_source
C C 0.0033 0.0016 'International Tables Vol C Tables 4.2.6.8 and 6.1.1.4'
H H 0.0000 0.0000 'International Tables Vol C Tables 4.2.6.8 and 6.1.1.4'
N N 0.0061 0.0033 'International Tables Vol C Tables 4.2.6.8 and 6.1.1.4'
Br Br -0.2901 2.4595 'International Tables Vol C Tables 4.2.6.8 and 6.1.1.4'
Ni Ni 0.3393 1.1124 'International Tables Vol C Tables 4.2.6.8 and 6.1.1.4'

loop_
_geom_angle_atom_site_label_1
_geom_angle_atom_site_label_2
_geom_angle_atom_site_label_3
_geom_angle
_geom_angle_site_symmetry_1
_geom_angle_site_symmetry_3
N2 Ni N2 87.1(2) 6_565 .
N2 Ni N1 80.55(16) 6_565 .
N2 Ni N1 80.55(16) . .
N2 Ni N3 80.17(16) 6_565 .
N2 Ni N3 80.16(16) . .
N1 Ni N3 153.3(2) . .
N2 Ni Br1 178.26(12) 6_565 5_666
N2 Ni Br1 92.66(11) . 5_666
N1 Ni Br1 97.71(11) . 5_666
N3 Ni Br1 101.49(11) . 5_666
N2 Ni Br1 92.66(11) 6_565 .
N2 Ni Br1 178.26(12) . .
N1 Ni Br1 97.71(11) . .
N3 Ni Br1 101.49(11) . .
Br1 Ni Br1 87.55(4) 5_666 .
Ni Br1 Ni 92.45(4) . 5_666
C1 N1 C1 114.7(5) . 6_565
C1 N1 Ni 107.9(3) . .
C1 N1 Ni 107.9(3) 6_565 .
C1 N1 H1C 108.7 . .
C1 N1 H1C 108.7 6_565 .
Ni N1 H1C 108.7 . .
C2 N2 C6 121.1(4) . .
C2 N2 Ni 118.7(3) . .
C6 N2 Ni 119.1(3) . .
C7 N3 C7 114.2(6) . 6_565
C7 N3 Ni 108.2(3) . .
C7 N3 Ni 108.2(3) 6_565 .
C7 N3 H3B 108.7 . .
C7 N3 H3B 108.7 6_565 .
Ni N3 H3B 108.7 . .
N1 C1 C2 111.6(4) . .
N1 C1 H1A 109.3 . .
C2 C1 H1A 109.3 . .
N1 C1 H1B 109.3 . .
C2 C1 H1B 109.3 . .
H1A C1 H1B 108.0 . .
N2 C2 C3 121.0(5) . .
N2 C2 C1 113.8(4) . .
C3 C2 C1 125.2(5) . .
C2 C3 C4 118.6(5) . .
C2 C3 H3A 120.7 . .
C4 C3 H3A 120.7 . .
C3 C4 C5 120.6(5) . .
C3 C4 H4A 119.7 . .
C5 C4 H4A 119.7 . .
C4 C5 C6 117.8(5) . .
C4 C5 H5A 121.1 . .
C6 C5 H5A 121.1 . .
N2 C6 C5 120.8(5) . .
N2 C6 C7 114.1(4) . .
C5 C6 C7 125.1(5) . .
N3 C7 C6 111.4(4) . .
N3 C7 H7A 109.4 . .
C6 C7 H7A 109.4 . .
N3 C7 H7B 109.4 . .
C6 C7 H7B 109.4 . .
H7A C7 H7B 108.0 . .

loop_
_geom_bond_atom_site_label_1
_geom_bond_atom_site_label_2
_geom_bond_distance
_geom_bond_site_symmetry_2
Ni N2 2.000(4) 6_565
Ni N2 2.000(4) .
Ni N1 2.139(6) .
Ni N3 2.156(6) .
Ni Br1 2.5269(8) 5_666
Ni Br1 2.5270(8) .
Br1 Ni 2.5270(8) 5_666
N1 C1 1.483(5) .
N1 C1 1.483(5) 6_565
N1 H1C 1.0000 .
N2 C2 1.340(6) .
N2 C6 1.341(6) .
N3 C7 1.481(6) .
N3 C7 1.481(6) 6_565
N3 H3B 1.0000 .
C1 C2 1.513(7) .
C1 H1A 0.9900 .
C1 H1B 0.9900 .
C2 C3 1.373(7) .
C3 C4 1.385(7) .
C3 H3A 0.9500 .
C4 C5 1.385(8) .
C4 H4A 0.9500 .
C5 C6 1.394(7) .
C5 H5A 0.9500 .
C6 C7 1.518(7) .
C7 H7A 0.9900 .
C7 H7B 0.9900 .

loop_
_geom_hbond_atom_site_label_D
_geom_hbond_atom_site_label_H
_geom_hbond_atom_site_label_A
_geom_hbond_distance_DH
_geom_hbond_distance_HA
_geom_hbond_distance_DA
_geom_hbond_angle_DHA
_geom_hbond_site_symmetry_A
N1 H1C Br2 1.00 2.48 3.420(6) 156.5 5_666
N3 H3B Br2 1.00 2.42 3.383(6) 161.7 .
C1 H1A Br2 0.99 2.97 3.852(5) 149.4 1_556

loop_
_geom_torsion_atom_site_label_1
_geom_torsion_atom_site_label_2
_geom_torsion_atom_site_label_3
_geom_torsion_atom_site_label_4
_geom_torsion
_geom_torsion_site_symmetry_1
C1 N1 C1 C2 91.6(6) 6_565
Ni N1 C1 C2 -28.7(5) .
C6 N2 C2 C3 0.7(7) .
Ni N2 C2 C3 169.0(4) .
C6 N2 C2 C1 179.5(4) .
Ni N2 C2 C1 -12.2(5) .
N1 C1 C2 N2 27.8(6) .
N1 C1 C2 C3 -153.5(5) .
N2 C2 C3 C4 0.9(7) .
C1 C2 C3 C4 -177.8(5) .
C2 C3 C4 C5 -1.0(8) .
C3 C4 C5 C6 -0.3(8) .
C2 N2 C6 C5 -2.1(7) .
Ni N2 C6 C5 -170.4(4) .
C2 N2 C6 C7 179.8(4) .
Ni N2 C6 C7 11.5(5) .
C4 C5 C6 N2 1.9(7) .
C4 C5 C6 C7 179.8(5) .
C7 N3 C7 C6 -92.6(6) 6_565
Ni N3 C7 C6 28.0(5) .
N2 C6 C7 N3 -26.9(6) .
C5 C6 C7 N3 155.1(5) .
